data_4513043
loop_
_publ_author_name
'Wang, Ying'
'Duan, Lele'
'Wang, Lei'
'Chen, Hong'
'Sun, Junliang'
'Sun, Licheng'
'Ahlquist, M\%arten S. G.'

_publ_section_title
;
 Alkene Epoxidation Catalysts [Ru(pdc)(tpy)] and [Ru(pdc)(pybox)]
 Revisited: Revealing a Unique RuIV&#x2550;O Structure from a Dimethyl
 Sulfoxide Coordinating Complex
;
_journal_issue 7
_journal_name_full 'ACS Catalysis'
_journal_page_first 3966
_journal_paper_doi 10.1021/acscatal.5b00496
_journal_volume 5
_journal_year 2015
_chemical_formula_sum 'C24 H20 N4 O5 Ru S'
_chemical_formula_weight 577.57
_chemical_name_systematic
; 
 ? 
;
_space_group_IT_number 2
_symmetry_cell_setting triclinic
_symmetry_space_group_name_Hall '-P 1'
_symmetry_space_group_name_H-M 'P -1'
_atom_sites_solution_hydrogens geom
_atom_sites_solution_primary direct
_atom_sites_solution_secondary difmap
_audit_creation_method SHELXL-97
_cell_angle_alpha 79.212(4)
_cell_angle_beta 73.228(5)
_cell_angle_gamma 77.234(5)
_cell_formula_units_Z 2
_cell_length_a 8.7507(6)
_cell_length_b 10.3497(5)
_cell_length_c 14.1618(9)
_cell_measurement_temperature 298(2)
_cell_volume 1187.17(13)
_computing_structure_refinement 'SHELXL-97 (Sheldrick, 1997)'
_computing_structure_solution 'SHELXS-97 (Sheldrick, 1990)'
_diffrn_ambient_temperature 298(2)
_diffrn_detector_area_resol_mean 16.5467
_diffrn_measured_fraction_theta_full 0.998
_diffrn_measured_fraction_theta_max 0.998
_diffrn_measurement_device_type 'Xcalibur, Sapphire3'
_diffrn_measurement_method '\w scans'
_diffrn_radiation_monochromator graphite
_diffrn_radiation_source 'fine-focus sealed tube'
_diffrn_radiation_type MoK\a
_diffrn_radiation_wavelength 0.71073
_diffrn_reflns_av_R_equivalents 0.0786
_diffrn_reflns_av_sigmaI/netI 0.0889
_diffrn_reflns_limit_h_max 10
_diffrn_reflns_limit_h_min -10
_diffrn_reflns_limit_k_max 12
_diffrn_reflns_limit_k_min -12
_diffrn_reflns_limit_l_max 17
_diffrn_reflns_limit_l_min -17
_diffrn_reflns_number 14847
_diffrn_reflns_theta_full 26.37
_diffrn_reflns_theta_max 26.37
_diffrn_reflns_theta_min 3.21
_exptl_absorpt_coefficient_mu 0.792
_exptl_absorpt_correction_T_max 0.9540
_exptl_absorpt_correction_T_min 0.9393
_exptl_absorpt_correction_type multi-scan
_exptl_crystal_colour red
_exptl_crystal_density_diffrn 1.616
_exptl_crystal_density_method 'not measured'
_exptl_crystal_description block
_exptl_crystal_F_000 584
_exptl_crystal_size_max 0.08
_exptl_crystal_size_mid 0.06
_exptl_crystal_size_min 0.06
_refine_diff_density_max 1.308
_refine_diff_density_min -1.206
_refine_diff_density_rms 0.168
_refine_ls_extinction_method none
_refine_ls_goodness_of_fit_ref 1.065
_refine_ls_hydrogen_treatment mixed
_refine_ls_matrix_type full
_refine_ls_number_parameters 314
_refine_ls_number_reflns 4841
_refine_ls_number_restraints 0
_refine_ls_restrained_S_all 1.065
_refine_ls_R_factor_all 0.0752
_refine_ls_R_factor_gt 0.0559
_refine_ls_shift/su_max 0.000
_refine_ls_shift/su_mean 0.000
_refine_ls_structure_factor_coef Fsqd
_refine_ls_weighting_details 'calc w=1/[\s^2^(Fo^2^)+(0.0714P)^2^+0.0000P] where P=(Fo^2^+2Fc^2^)/3'
_refine_ls_weighting_scheme calc
_refine_ls_wR_factor_gt 0.1382
_refine_ls_wR_factor_ref 0.1471
_reflns_number_gt 3849
_reflns_number_total 4841
_reflns_threshold_expression >2sigma(I)
_cod_data_source_file cs5b00496_si_002.cif
_cod_data_source_block LeLe-1
_cod_depositor_comments 'Adding full bibliography for 4513043.cif.'
_cod_original_cell_volume 1187.17(12)
_cod_original_sg_symbol_H-M P-1
_cod_database_code 4513043

loop_
_symmetry_equiv_pos_as_xyz
'x, y, z'
'-x, -y, -z'

loop_
_atom_site_label
_atom_site_type_symbol
_atom_site_fract_x
_atom_site_fract_y
_atom_site_fract_z
_atom_site_U_iso_or_equiv
_atom_site_adp_type
_atom_site_occupancy
_atom_site_symmetry_multiplicity
_atom_site_calc_flag
_atom_site_refinement_flags
Ru1 Ru 0.81145(5) 0.29345(4) 0.26338(3) 0.02202(16) Uani 1 1 d .
S1 S 0.87678(16) 0.49131(13) 0.18394(10) 0.0279(3) Uani 1 1 d .
O1 O 0.8957(5) 0.3271(4) 0.3785(3) 0.0337(9) Uani 1 1 d .
O2 O 0.9145(6) 0.2561(5) 0.5320(3) 0.0526(12) Uani 1 1 d .
O3 O 0.5737(6) 0.0098(6) 0.2463(4) 0.0663(15) Uani 1 1 d .
O4 O 0.8421(6) -0.0533(4) 0.2009(3) 0.0503(12) Uani 1 1 d .
O5 O 1.0498(5) 0.4903(4) 0.1336(3) 0.0412(10) Uani 1 1 d .
N1 N 0.7783(5) 0.1178(4) 0.3671(3) 0.0268(10) Uani 1 1 d .
N2 N 1.0205(5) 0.1969(4) 0.1736(3) 0.0262(10) Uani 1 1 d .
N3 N 0.7298(5) 0.2737(4) 0.1529(3) 0.0246(9) Uani 1 1 d .
N4 N 0.5663(5) 0.3686(4) 0.3147(3) 0.0265(10) Uani 1 1 d .
C1 C 0.8779(7) 0.2448(6) 0.4572(4) 0.0325(13) Uani 1 1 d .
C2 C 0.8050(7) 0.1262(5) 0.4549(4) 0.0317(13) Uani 1 1 d .
C3 C 0.7717(8) 0.0325(6) 0.5364(5) 0.0429(15) Uani 1 1 d .
H3 H 0.7885 0.0429 0.5963 0.052 Uiso 1 1 calc R
C4 C 0.7131(9) -0.0776(7) 0.5294(5) 0.0519(18) Uani 1 1 d .
H4 H 0.6893 -0.1424 0.5839 0.062 Uiso 1 1 calc R
C5 C 0.6909(8) -0.0884(6) 0.4384(5) 0.0447(16) Uani 1 1 d .
H5 H 0.6527 -0.1621 0.4312 0.054 Uiso 1 1 calc R
C6 C 0.7246(6) 0.0083(5) 0.3589(4) 0.0286(12) Uani 1 1 d .
C7 C 0.7101(8) -0.0127(5) 0.2598(5) 0.0358(14) Uani 1 1 d .
C8 C 1.1654(7) 0.1555(5) 0.1924(4) 0.0338(13) Uani 1 1 d .
H8 H 1.1794 0.1696 0.2521 0.041 Uiso 1 1 calc R
C9 C 1.2947(7) 0.0924(6) 0.1255(5) 0.0421(16) Uani 1 1 d .
H9 H 1.3949 0.0641 0.1401 0.051 Uiso 1 1 calc R
C10 C 1.2755(7) 0.0716(6) 0.0383(5) 0.0405(15) Uani 1 1 d .
H10 H 1.3625 0.0294 -0.0074 0.049 Uiso 1 1 calc R
C11 C 1.1274(7) 0.1131(5) 0.0180(4) 0.0329(13) Uani 1 1 d .
H11 H 1.1131 0.0996 -0.0417 0.039 Uiso 1 1 calc R
C12 C 0.9989(6) 0.1755(5) 0.0870(4) 0.0261(11) Uani 1 1 d .
C13 C 0.8366(6) 0.2252(5) 0.0722(4) 0.0273(12) Uani 1 1 d .
C14 C 0.7872(8) 0.2299(6) -0.0121(4) 0.0378(14) Uani 1 1 d .
H14 H 0.8601 0.1972 -0.0682 0.045 Uiso 1 1 calc R
C15 C 0.6281(8) 0.2835(6) -0.0132(5) 0.0404(15) Uani 1 1 d .
H15 H 0.5945 0.2890 -0.0707 0.048 Uiso 1 1 calc R
C16 C 0.5184(7) 0.3291(6) 0.0716(5) 0.0375(14) Uani 1 1 d .
H16 H 0.4103 0.3626 0.0724 0.045 Uiso 1 1 calc R
C17 C 0.5736(6) 0.3235(5) 0.1543(4) 0.0268(12) Uani 1 1 d .
C18 C 0.4789(6) 0.3735(5) 0.2480(4) 0.0290(12) Uani 1 1 d .
C19 C 0.3117(7) 0.4193(6) 0.2716(5) 0.0459(16) Uani 1 1 d .
H19 H 0.2527 0.4223 0.2258 0.055 Uiso 1 1 calc R
C20 C 0.2353(7) 0.4599(7) 0.3632(6) 0.0500(18) Uani 1 1 d .
H20 H 0.1243 0.4923 0.3793 0.060 Uiso 1 1 calc R
C21 C 0.3221(7) 0.4528(6) 0.4308(5) 0.0458(16) Uani 1 1 d .
H21 H 0.2707 0.4786 0.4934 0.055 Uiso 1 1 calc R
C22 C 0.4874(7) 0.4067(5) 0.4048(4) 0.0346(13) Uani 1 1 d .
H22 H 0.5463 0.4018 0.4510 0.042 Uiso 1 1 calc R
C23 C 0.7656(7) 0.5731(5) 0.0962(4) 0.0431(15) Uani 1 1 d .
H23A H 0.7876 0.6623 0.0745 0.065 Uiso 1 1 calc R
H23B H 0.6518 0.5766 0.1265 0.065 Uiso 1 1 calc R
H23C H 0.7974 0.5246 0.0400 0.065 Uiso 1 1 calc R
C24 C 0.8155(7) 0.6088(5) 0.2700(4) 0.0452(16) Uani 1 1 d R
H24A H 0.8681 0.5768 0.3229 0.068 Uiso 1 1 calc R
H24B H 0.7000 0.6203 0.2970 0.068 Uiso 1 1 calc R
H24C H 0.8450 0.6929 0.2368 0.068 Uiso 1 1 calc R

loop_
_atom_site_aniso_label
_atom_site_aniso_U_11
_atom_site_aniso_U_22
_atom_site_aniso_U_33
_atom_site_aniso_U_23
_atom_site_aniso_U_13
_atom_site_aniso_U_12
Ru1 0.0254(2) 0.0203(2) 0.0223(2) -0.00516(16) -0.00926(17) -0.00198(16)
S1 0.0308(7) 0.0241(7) 0.0309(7) -0.0052(6) -0.0104(6) -0.0049(6)
O1 0.044(2) 0.031(2) 0.033(2) -0.0058(18) -0.0173(18) -0.0089(18)
O2 0.083(4) 0.048(3) 0.039(3) -0.010(2) -0.037(3) -0.005(2)
O3 0.061(3) 0.082(4) 0.072(4) -0.010(3) -0.037(3) -0.020(3)
O4 0.071(3) 0.047(3) 0.038(3) -0.019(2) -0.015(2) -0.007(2)
O5 0.034(2) 0.041(2) 0.048(3) -0.002(2) -0.007(2) -0.0125(19)
N1 0.026(2) 0.031(2) 0.021(2) -0.004(2) -0.0056(19) -0.0015(19)
N2 0.026(2) 0.026(2) 0.023(2) -0.0019(19) -0.0055(19) -0.0011(19)
N3 0.028(2) 0.018(2) 0.028(2) -0.0046(19) -0.0077(19) -0.0027(18)
N4 0.024(2) 0.023(2) 0.033(3) -0.003(2) -0.012(2) -0.0015(18)
C1 0.039(3) 0.033(3) 0.029(3) -0.009(3) -0.015(3) -0.001(3)
C2 0.036(3) 0.029(3) 0.026(3) -0.005(2) -0.007(2) 0.003(2)
C3 0.062(4) 0.036(3) 0.028(3) -0.002(3) -0.015(3) -0.001(3)
C4 0.073(5) 0.039(4) 0.037(4) 0.005(3) -0.008(3) -0.014(3)
C5 0.061(4) 0.030(3) 0.045(4) -0.003(3) -0.014(3) -0.013(3)
C6 0.031(3) 0.025(3) 0.029(3) -0.006(2) -0.006(2) -0.004(2)
C7 0.052(4) 0.021(3) 0.042(4) 0.001(3) -0.022(3) -0.012(3)
C8 0.034(3) 0.030(3) 0.037(3) 0.000(3) -0.012(3) -0.005(2)
C9 0.024(3) 0.032(3) 0.063(5) -0.006(3) -0.005(3) 0.003(2)
C10 0.033(3) 0.035(3) 0.045(4) -0.019(3) 0.006(3) -0.001(3)
C11 0.038(3) 0.029(3) 0.028(3) -0.013(2) 0.002(3) -0.005(2)
C12 0.032(3) 0.021(3) 0.026(3) -0.004(2) -0.006(2) -0.007(2)
C13 0.034(3) 0.022(3) 0.027(3) -0.005(2) -0.008(2) -0.007(2)
C14 0.052(4) 0.038(3) 0.029(3) -0.009(3) -0.015(3) -0.009(3)
C15 0.056(4) 0.039(3) 0.036(3) -0.003(3) -0.026(3) -0.009(3)
C16 0.040(3) 0.040(3) 0.041(4) -0.005(3) -0.027(3) -0.003(3)
C17 0.031(3) 0.021(3) 0.033(3) -0.002(2) -0.016(2) -0.004(2)
C18 0.025(3) 0.024(3) 0.039(3) -0.006(2) -0.011(2) 0.000(2)
C19 0.035(4) 0.041(4) 0.065(5) -0.013(3) -0.022(3) 0.002(3)
C20 0.024(3) 0.054(4) 0.071(5) -0.027(4) -0.005(3) 0.001(3)
C21 0.036(4) 0.047(4) 0.051(4) -0.019(3) -0.001(3) -0.004(3)
C22 0.034(3) 0.035(3) 0.035(3) -0.011(3) -0.006(3) -0.006(3)
C23 0.050(4) 0.034(3) 0.043(4) 0.006(3) -0.018(3) -0.006(3)
C24 0.062(4) 0.031(3) 0.050(4) -0.018(3) -0.019(3) -0.006(3)

loop_
_atom_type_symbol
_atom_type_description
_atom_type_scat_dispersion_real
_atom_type_scat_dispersion_imag
_atom_type_scat_source
C C 0.0033 0.0016 'International Tables Vol C Tables 4.2.6.8 and 6.1.1.4'
N N 0.0061 0.0033 'International Tables Vol C Tables 4.2.6.8 and 6.1.1.4'
O O 0.0106 0.0060 'International Tables Vol C Tables 4.2.6.8 and 6.1.1.4'
Ru Ru -1.2594 0.8363 'International Tables Vol C Tables 4.2.6.8 and 6.1.1.4'
S S 0.1246 0.1234 'International Tables Vol C Tables 4.2.6.8 and 6.1.1.4'
H H 0.0000 0.0000 'International Tables Vol C Tables 4.2.6.8 and 6.1.1.4'

loop_
_geom_angle_atom_site_label_1
_geom_angle_atom_site_label_2
_geom_angle_atom_site_label_3
_geom_angle
N3 Ru1 N2 79.49(17)
N3 Ru1 N4 79.04(17)
N2 Ru1 N4 158.11(18)
N3 Ru1 O1 176.52(16)
N2 Ru1 O1 101.92(16)
N4 Ru1 O1 99.76(16)
N3 Ru1 N1 105.51(17)
N2 Ru1 N1 92.76(16)
N4 Ru1 N1 88.90(16)
O1 Ru1 N1 77.68(16)
N3 Ru1 S1 90.00(13)
N2 Ru1 S1 89.38(12)
N4 Ru1 S1 94.82(12)
O1 Ru1 S1 86.84(11)
N1 Ru1 S1 164.48(12)
O5 S1 C24 108.0(3)
O5 S1 C23 107.0(3)
C24 S1 C23 100.4(2)
O5 S1 Ru1 115.88(17)
C24 S1 Ru1 109.1(2)
C23 S1 Ru1 115.1(2)
C1 O1 Ru1 117.9(3)
C2 N1 C6 118.1(5)
C2 N1 Ru1 112.4(4)
C6 N1 Ru1 129.3(4)
C8 N2 C12 119.6(5)
C8 N2 Ru1 127.6(4)
C12 N2 Ru1 112.8(3)
C17 N3 C13 121.8(5)
C17 N3 Ru1 119.1(3)
C13 N3 Ru1 118.6(4)
C18 N4 C22 118.7(5)
C18 N4 Ru1 113.5(4)
C22 N4 Ru1 127.8(4)
O2 C1 O1 124.6(5)
O2 C1 C2 120.1(6)
O1 C1 C2 115.3(5)
N1 C2 C3 122.6(5)
N1 C2 C1 115.8(5)
C3 C2 C1 121.6(5)
C2 C3 C4 119.6(6)
C2 C3 H3 120.2
C4 C3 H3 120.2
C5 C4 C3 117.8(6)
C5 C4 H4 121.1
C3 C4 H4 121.1
C4 C5 C6 120.6(6)
C4 C5 H5 119.7
C6 C5 H5 119.7
N1 C6 C5 121.2(5)
N1 C6 C7 120.1(5)
C5 C6 C7 118.6(5)
O3 C7 O4 127.9(6)
O3 C7 C6 117.6(6)
O4 C7 C6 114.4(5)
N2 C8 C9 121.4(6)
N2 C8 H8 119.3
C9 C8 H8 119.3
C10 C9 C8 119.7(6)
C10 C9 H9 120.1
C8 C9 H9 120.1
C11 C10 C9 119.6(5)
C11 C10 H10 120.2
C9 C10 H10 120.2
C10 C11 C12 119.6(6)
C10 C11 H11 120.2
C12 C11 H11 120.2
N2 C12 C11 120.1(5)
N2 C12 C13 115.9(4)
C11 C12 C13 124.0(5)
N3 C13 C14 119.6(5)
N3 C13 C12 112.7(5)
C14 C13 C12 127.6(5)
C13 C14 C15 119.6(6)
C13 C14 H14 120.2
C15 C14 H14 120.2
C14 C15 C16 120.0(5)
C14 C15 H15 120.0
C16 C15 H15 120.0
C17 C16 C15 118.4(5)
C17 C16 H16 120.8
C15 C16 H16 120.8
N3 C17 C16 120.5(5)
N3 C17 C18 113.2(5)
C16 C17 C18 126.3(5)
N4 C18 C19 120.8(5)
N4 C18 C17 114.7(5)
C19 C18 C17 124.4(5)
C20 C19 C18 119.1(6)
C20 C19 H19 120.4
C18 C19 H19 120.4
C19 C20 C21 120.1(6)
C19 C20 H20 119.9
C21 C20 H20 119.9
C22 C21 C20 119.0(6)
C22 C21 H21 120.5
C20 C21 H21 120.5
N4 C22 C21 122.2(6)
N4 C22 H22 118.9
C21 C22 H22 118.9
S1 C23 H23A 109.5
S1 C23 H23B 109.5
H23A C23 H23B 109.5
S1 C23 H23C 109.5
H23A C23 H23C 109.5
H23B C23 H23C 109.5
S1 C24 H24A 109.5
S1 C24 H24B 109.5
H24A C24 H24B 109.5
S1 C24 H24C 109.5
H24A C24 H24C 109.5
H24B C24 H24C 109.5

loop_
_geom_bond_atom_site_label_1
_geom_bond_atom_site_label_2
_geom_bond_distance
Ru1 N3 1.957(4)
Ru1 N2 2.071(4)
Ru1 N4 2.076(4)
Ru1 O1 2.084(4)
Ru1 N1 2.130(4)
Ru1 S1 2.2516(14)
S1 O5 1.474(4)
S1 C24 1.772(4)
S1 C23 1.774(5)
O1 C1 1.262(7)
O2 C1 1.224(7)
O3 C7 1.228(7)
O4 C7 1.252(7)
N1 C2 1.350(7)
N1 C6 1.354(7)
N2 C8 1.332(7)
N2 C12 1.357(7)
N3 C17 1.346(6)
N3 C13 1.350(7)
N4 C18 1.365(7)
N4 C22 1.349(7)
C1 C2 1.513(8)
C2 C3 1.368(8)
C3 C4 1.378(9)
C3 H3 0.9300
C4 C5 1.386(9)
C4 H4 0.9300
C5 C6 1.369(8)
C5 H5 0.9300
C6 C7 1.504(8)
C8 C9 1.375(8)
C8 H8 0.9300
C9 C10 1.354(9)
C9 H9 0.9300
C10 C11 1.367(8)
C10 H10 0.9300
C11 C12 1.385(7)
C11 H11 0.9300
C12 C13 1.460(7)
C13 C14 1.372(8)
C14 C15 1.383(8)
C14 H14 0.9300
C15 C16 1.390(8)
C15 H15 0.9300
C16 C17 1.377(7)
C16 H16 0.9300
C17 C18 1.466(7)
C18 C19 1.395(8)
C19 C20 1.374(9)
C19 H19 0.9300
C20 C21 1.366(10)
C20 H20 0.9300
C21 C22 1.382(8)
C21 H21 0.9300
C22 H22 0.9300
C23 H23A 0.9600
C23 H23B 0.9600
C23 H23C 0.9600
C24 H24A 0.9600
C24 H24B 0.9600
C24 H24C 0.9600

loop_
_geom_torsion_atom_site_label_1
_geom_torsion_atom_site_label_2
_geom_torsion_atom_site_label_3
_geom_torsion_atom_site_label_4
_geom_torsion
N3 Ru1 S1 O5 -102.0(2)
N2 Ru1 S1 O5 -22.5(2)
N4 Ru1 S1 O5 179.0(2)
O1 Ru1 S1 O5 79.5(2)
N1 Ru1 S1 O5 75.6(5)
N3 Ru1 S1 C24 135.9(2)
N2 Ru1 S1 C24 -144.6(2)
N4 Ru1 S1 C24 56.9(2)
O1 Ru1 S1 C24 -42.7(2)
N1 Ru1 S1 C24 -46.5(5)
N3 Ru1 S1 C23 24.0(2)
N2 Ru1 S1 C23 103.4(2)
N4 Ru1 S1 C23 -55.0(2)
O1 Ru1 S1 C23 -154.6(2)
N1 Ru1 S1 C23 -158.4(5)
N3 Ru1 O1 C1 150(3)
N2 Ru1 O1 C1 -96.8(4)
N4 Ru1 O1 C1 80.1(4)
N1 Ru1 O1 C1 -6.6(4)
S1 Ru1 O1 C1 174.5(4)
N3 Ru1 N1 C2 -170.0(3)
N2 Ru1 N1 C2 110.1(4)
N4 Ru1 N1 C2 -91.7(4)
O1 Ru1 N1 C2 8.5(3)
S1 Ru1 N1 C2 12.5(7)
N3 Ru1 N1 C6 4.7(5)
N2 Ru1 N1 C6 -75.2(4)
N4 Ru1 N1 C6 83.0(4)
O1 Ru1 N1 C6 -176.8(5)
S1 Ru1 N1 C6 -172.8(3)
N3 Ru1 N2 C8 -176.8(5)
N4 Ru1 N2 C8 -165.5(4)
O1 Ru1 N2 C8 6.4(5)
N1 Ru1 N2 C8 -71.5(5)
S1 Ru1 N2 C8 93.1(4)
N3 Ru1 N2 C12 2.7(3)
N4 Ru1 N2 C12 14.0(7)
O1 Ru1 N2 C12 -174.0(3)
N1 Ru1 N2 C12 108.0(4)
S1 Ru1 N2 C12 -87.4(3)
N2 Ru1 N3 C17 -178.4(4)
N4 Ru1 N3 C17 5.9(4)
O1 Ru1 N3 C17 -64(3)
N1 Ru1 N3 C17 91.6(4)
S1 Ru1 N3 C17 -89.0(4)
N2 Ru1 N3 C13 -6.4(4)
N4 Ru1 N3 C13 177.8(4)
O1 Ru1 N3 C13 108(3)
N1 Ru1 N3 C13 -96.4(4)
S1 Ru1 N3 C13 82.9(4)
N3 Ru1 N4 C18 -3.4(4)
N2 Ru1 N4 C18 -14.8(7)
O1 Ru1 N4 C18 173.3(4)
N1 Ru1 N4 C18 -109.4(4)
S1 Ru1 N4 C18 85.6(4)
N3 Ru1 N4 C22 174.0(5)
N2 Ru1 N4 C22 162.7(5)
O1 Ru1 N4 C22 -9.3(5)
N1 Ru1 N4 C22 68.0(5)
S1 Ru1 N4 C22 -96.9(4)
Ru1 O1 C1 O2 -176.3(5)
Ru1 O1 C1 C2 3.5(6)
C6 N1 C2 C3 -3.6(8)
Ru1 N1 C2 C3 171.8(5)
C6 N1 C2 C1 175.2(5)
Ru1 N1 C2 C1 -9.5(6)
O2 C1 C2 N1 -175.9(5)
O1 C1 C2 N1 4.4(7)
O2 C1 C2 C3 2.9(9)
O1 C1 C2 C3 -176.9(5)
N1 C2 C3 C4 2.0(9)
C1 C2 C3 C4 -176.7(6)
C2 C3 C4 C5 0.2(10)
C3 C4 C5 C6 -0.7(10)
C2 N1 C6 C5 3.0(8)
Ru1 N1 C6 C5 -171.5(4)
C2 N1 C6 C7 -173.5(5)
Ru1 N1 C6 C7 12.1(7)
C4 C5 C6 N1 -0.9(9)
C4 C5 C6 C7 175.6(6)
N1 C6 C7 O3 -104.0(7)
C5 C6 C7 O3 79.5(7)
N1 C6 C7 O4 76.7(7)
C5 C6 C7 O4 -99.8(7)
C12 N2 C8 C9 0.6(8)
Ru1 N2 C8 C9 -179.9(4)
N2 C8 C9 C10 0.1(9)
C8 C9 C10 C11 -0.3(9)
C9 C10 C11 C12 -0.2(9)
C8 N2 C12 C11 -1.1(8)
Ru1 N2 C12 C11 179.3(4)
C8 N2 C12 C13 -179.5(5)
Ru1 N2 C12 C13 1.0(6)
C10 C11 C12 N2 0.9(8)
C10 C11 C12 C13 179.1(5)
C17 N3 C13 C14 1.9(8)
Ru1 N3 C13 C14 -169.8(4)
C17 N3 C13 C12 -179.6(4)
Ru1 N3 C13 C12 8.6(6)
N2 C12 C13 N3 -6.0(7)
C11 C12 C13 N3 175.7(5)
N2 C12 C13 C14 172.3(5)
C11 C12 C13 C14 -6.0(9)
N3 C13 C14 C15 -0.3(8)
C12 C13 C14 C15 -178.6(5)
C13 C14 C15 C16 -1.7(9)
C14 C15 C16 C17 2.2(9)
C13 N3 C17 C16 -1.4(8)
Ru1 N3 C17 C16 170.3(4)
C13 N3 C17 C18 -178.7(5)
Ru1 N3 C17 C18 -7.0(6)
C15 C16 C17 N3 -0.7(8)
C15 C16 C17 C18 176.3(5)
C22 N4 C18 C19 1.1(8)
Ru1 N4 C18 C19 178.9(4)
C22 N4 C18 C17 -176.9(5)
Ru1 N4 C18 C17 0.8(6)
N3 C17 C18 N4 3.7(7)
C16 C17 C18 N4 -173.4(5)
N3 C17 C18 C19 -174.2(5)
C16 C17 C18 C19 8.6(9)
N4 C18 C19 C20 0.1(9)
C17 C18 C19 C20 177.9(6)
C18 C19 C20 C21 -1.3(10)
C19 C20 C21 C22 1.2(10)
C18 N4 C22 C21 -1.3(8)
Ru1 N4 C22 C21 -178.6(4)
C20 C21 C22 N4 0.1(9)

loop_
_platon_squeeze_void_nr
_platon_squeeze_void_average_x
_platon_squeeze_void_average_y
_platon_squeeze_void_average_z
_platon_squeeze_void_volume
_platon_squeeze_void_count_electrons
_platon_squeeze_void_content
1 0.308 0.771 0.267 53 17 'H2O '
2 0.692 0.229 0.733 53 17 'H2O '
